data_1552340
loop_
_publ_author_name
'Yang, Jian'
'Ruan, Peiran'
'Yang, Wei'
'Feng, Xiaoming'
'Liu, Xiaohua'

_publ_section_title
;
 Enantioselective carbene insertion into N--H bond of benzophenone imine
;
_journal_name_full 'Chemical Science'
_journal_paper_doi 10.1039/C9SC03354H
_journal_year 2019
_chemical_absolute_configuration ad
_chemical_formula_sum 'C34 H46 N4 O'
_chemical_formula_weight 526.75
_space_group_crystal_system orthorhombic
_space_group_IT_number 19
_space_group_name_Hall 'P 2ac 2ab'
_space_group_name_H-M_alt 'P 21 21 21'
_symmetry_space_group_name_Hall 'P 2ac 2ab'
_symmetry_space_group_name_H-M 'P 21 21 21'
_atom_sites_solution_hydrogens mixed
_audit_creation_method SHELXL-2016/6
_audit_update_record
;
2019-06-19 deposited with the CCDC.    2019-09-18 downloaded from the CCDC.
;
_cell_angle_alpha 90
_cell_angle_beta 90
_cell_angle_gamma 90
_cell_formula_units_Z 4
_cell_length_a 11.3578(2)
_cell_length_b 16.0040(2)
_cell_length_c 16.8541(2)
_cell_measurement_reflns_used 9975
_cell_measurement_temperature 300(2)
_cell_measurement_theta_max 65.11
_cell_measurement_theta_min 3.81
_cell_volume 3063.57(8)
_computing_cell_refinement 'Bruker SAINT'
_computing_data_collection 'Bruker APEX2'
_computing_data_reduction 'Bruker SAINT'
_computing_molecular_graphics 'Bruker SHELXTL'
_computing_publication_material 'Bruker SHELXTL'
_computing_structure_refinement 'SHELXL-2016/6 (Sheldrick, 2016)'
_computing_structure_solution 'SHELXT 2014/5 (Sheldrick, 2014)'
_diffrn_ambient_temperature 300(2)
_diffrn_measured_fraction_theta_full 0.988
_diffrn_measured_fraction_theta_max 0.988
_diffrn_measurement_device_type 'BRUKER D8 VENTURE PHOTON II'
_diffrn_radiation_type CuK\a
_diffrn_radiation_wavelength 1.54178
_diffrn_reflns_av_R_equivalents 0.0300
_diffrn_reflns_av_unetI/netI 0.0262
_diffrn_reflns_Laue_measured_fraction_full 0.988
_diffrn_reflns_Laue_measured_fraction_max 0.988
_diffrn_reflns_limit_h_max 11
_diffrn_reflns_limit_h_min -13
_diffrn_reflns_limit_k_max 18
_diffrn_reflns_limit_k_min -18
_diffrn_reflns_limit_l_max 19
_diffrn_reflns_limit_l_min -19
_diffrn_reflns_number 17635
_diffrn_reflns_point_group_measured_fraction_full 0.987
_diffrn_reflns_point_group_measured_fraction_max 0.987
_diffrn_reflns_theta_full 65.143
_diffrn_reflns_theta_max 65.143
_diffrn_reflns_theta_min 3.809
_exptl_absorpt_coefficient_mu 0.533
_exptl_absorpt_correction_T_max 0.7526
_exptl_absorpt_correction_T_min 0.6734
_exptl_absorpt_correction_type multi-scan
_exptl_absorpt_process_details
;
 SADABS 2016/2: Krause, L., Herbst-Irmer, R., Sheldrick G.M. & Stalke D.,
 J. Appl. Cryst. 48 (2015) 3-10
;
_exptl_crystal_colour colourless
_exptl_crystal_density_diffrn 1.142
_exptl_crystal_description BLOCK
_exptl_crystal_F_000 1144
_exptl_crystal_size_max 0.240
_exptl_crystal_size_mid 0.150
_exptl_crystal_size_min 0.080
_refine_diff_density_max 0.161
_refine_diff_density_min -0.351
_refine_diff_density_rms 0.060
_refine_ls_abs_structure_details
;
 Flack x determined using 2097 quotients [(I+)-(I-)]/[(I+)+(I-)]
 (Parsons, Flack and Wagner, Acta Cryst. B69 (2013) 249-259).
;
_refine_ls_abs_structure_Flack -0.02(9)
_refine_ls_extinction_method none
_refine_ls_goodness_of_fit_ref 1.058
_refine_ls_hydrogen_treatment mixed
_refine_ls_matrix_type full
_refine_ls_number_parameters 356
_refine_ls_number_reflns 5169
_refine_ls_number_restraints 0
_refine_ls_restrained_S_all 1.058
_refine_ls_R_factor_all 0.0433
_refine_ls_R_factor_gt 0.0418
_refine_ls_shift/su_max 0.000
_refine_ls_shift/su_mean 0.000
_refine_ls_structure_factor_coef Fsqd
_refine_ls_weighting_details 'w=1/[\s^2^(Fo^2^)+(0.0786P)^2^+0.1671P] where P=(Fo^2^+2Fc^2^)/3'
_refine_ls_weighting_scheme calc
_refine_ls_wR_factor_gt 0.1071
_refine_ls_wR_factor_ref 0.1101
_reflns_Friedel_coverage 0.771
_reflns_Friedel_fraction_full 0.986
_reflns_Friedel_fraction_max 0.986
_reflns_number_gt 4987
_reflns_number_total 5169
_reflns_threshold_expression 'I > 2\s(I)'
_cod_data_source_file c9sc03354h2.cif
_cod_data_source_block cu_20190617_YJ_01_0m_a
_cod_database_code 1552340
_shelx_shelxl_version_number 2016/6
_shelx_space_group_comment
;
The symmetry employed for this shelxl refinement is uniquely defined
by the following loop, which should always be used as a source of
symmetry information in preference to the above space-group names.
They are only intended as comments.
;
_shelx_estimated_absorpt_t_min 0.883
_shelx_estimated_absorpt_t_max 0.959

loop_
_space_group_symop_operation_xyz
'x, y, z'
'-x+1/2, -y, z+1/2'
'-x, y+1/2, -z+1/2'
'x+1/2, -y+1/2, -z'

loop_
_atom_site_label
_atom_site_type_symbol
_atom_site_fract_x
_atom_site_fract_y
_atom_site_fract_z
_atom_site_U_iso_or_equiv
_atom_site_adp_type
_atom_site_occupancy
_atom_site_site_symmetry_order
_atom_site_calc_flag
_atom_site_refinement_flags_posn
_atom_site_refinement_flags_adp
O1 O 0.77334(17) 0.47762(11) 0.09558(9) 0.0518(4) Uani 1 1 d . .
H1 H 0.818(2) 0.5884(16) 0.2304(18) 0.037(6) Uiso 1 1 d . .
C1 C 0.6231(2) 0.31715(19) 0.2540(2) 0.0659(8) Uani 1 1 d . .
H1A H 0.562823 0.304776 0.293005 0.079 Uiso 1 1 calc R U
H1B H 0.596592 0.363663 0.221694 0.079 Uiso 1 1 calc R U
N1 N 0.79741(16) 0.57867(11) 0.18730(11) 0.0394(4) Uani 1 1 d . .
N2 N 0.77548(14) 0.42745(10) 0.28996(9) 0.0340(4) Uani 1 1 d . .
C2 C 0.6457(3) 0.2421(2) 0.2030(2) 0.0744(8) Uani 1 1 d . .
H2A H 0.591182 0.197693 0.216497 0.089 Uiso 1 1 calc R U
H2B H 0.634662 0.256303 0.147506 0.089 Uiso 1 1 calc R U
N4 N 0.72304(15) 0.45378(11) 0.42204(9) 0.0371(4) Uani 1 1 d . .
H41 H 0.754573 0.438607 0.466133 0.045 Uiso 1 1 calc R U
C4 C 0.8337(2) 0.28934(14) 0.25063(15) 0.0474(5) Uani 1 1 d . .
H4 H 0.897540 0.272108 0.286171 0.057 Uiso 1 1 calc R U
N3 N 0.87070(17) 0.53472(13) 0.35479(10) 0.0445(4) Uani 1 1 d . .
C3 C 0.7692(3) 0.21404(16) 0.2168(2) 0.0676(8) Uani 1 1 d . .
H3A H 0.805176 0.196203 0.167431 0.081 Uiso 1 1 calc R U
H3B H 0.771006 0.167817 0.253997 0.081 Uiso 1 1 calc R U
C6 C 0.8775(2) 0.35128(13) 0.18817(14) 0.0460(5) Uani 1 1 d . .
H6A H 0.960387 0.342235 0.177253 0.055 Uiso 1 1 calc R U
H6B H 0.833732 0.344715 0.139145 0.055 Uiso 1 1 calc R U
C5 C 0.7394(2) 0.33910(13) 0.29533(12) 0.0413(5) Uani 1 1 d . .
H5 H 0.736757 0.321507 0.350994 0.050 Uiso 1 1 calc R U
C7 C 0.85799(17) 0.43839(12) 0.22273(11) 0.0347(4) Uani 1 1 d . .
H7 H 0.932953 0.460469 0.242479 0.042 Uiso 1 1 calc R U
C8 C 0.80597(18) 0.49934(13) 0.16187(11) 0.0357(4) Uani 1 1 d . .
C9 C 0.73266(19) 0.64071(13) 0.14118(12) 0.0390(4) Uani 1 1 d . .
H9 H 0.763506 0.638649 0.086912 0.047 Uiso 1 1 calc R U
C10 C 0.6015(2) 0.62124(14) 0.13648(13) 0.0416(5) Uani 1 1 d . .
C11 C 0.5340(3) 0.65802(18) 0.07738(16) 0.0571(6) Uani 1 1 d . .
H11 H 0.569198 0.694533 0.041620 0.069 Uiso 1 1 calc R U
C13 C 0.3615(2) 0.5877(2) 0.12265(18) 0.0661(7) Uani 1 1 d . .
H13 H 0.281346 0.576686 0.118352 0.079 Uiso 1 1 calc R U
C14 C 0.4279(3) 0.5501(2) 0.18161(18) 0.0627(7) Uani 1 1 d . .
H14 H 0.392343 0.513157 0.216816 0.075 Uiso 1 1 calc R U
C15 C 0.5467(2) 0.56732(17) 0.18832(14) 0.0513(5) Uani 1 1 d . .
H15 H 0.590204 0.542103 0.228448 0.062 Uiso 1 1 calc R U
C16 C 0.75896(19) 0.72760(14) 0.17346(12) 0.0407(5) Uani 1 1 d . .
C17 C 0.8478(2) 0.77508(17) 0.14013(17) 0.0537(6) Uani 1 1 d . .
H17 H 0.891760 0.753437 0.098379 0.064 Uiso 1 1 calc R U
C18 C 0.8720(3) 0.85488(19) 0.1684(2) 0.0686(8) Uani 1 1 d . .
H18 H 0.931048 0.886633 0.144908 0.082 Uiso 1 1 calc R U
C19 C 0.8093(3) 0.88668(18) 0.2304(2) 0.0704(8) Uani 1 1 d . .
H19 H 0.825910 0.939937 0.249441 0.085 Uiso 1 1 calc R U
C20 C 0.7217(3) 0.83994(18) 0.2648(2) 0.0668(7) Uani 1 1 d . .
H20 H 0.679624 0.861491 0.307434 0.080 Uiso 1 1 calc R U
C21 C 0.6955(2) 0.76094(16) 0.23628(15) 0.0518(5) Uani 1 1 d . .
H21 H 0.635183 0.730093 0.259370 0.062 Uiso 1 1 calc R U
C22 C 0.79360(16) 0.47595(12) 0.35756(11) 0.0334(4) Uani 1 1 d . .
C23 C 0.8905(2) 0.58940(15) 0.42271(12) 0.0459(5) Uani 1 1 d . .
H23 H 0.827104 0.581411 0.461434 0.055 Uiso 1 1 calc R U
C24 C 0.8915(3) 0.68007(17) 0.39537(17) 0.0631(7) Uani 1 1 d . .
H24A H 0.815095 0.694270 0.373403 0.076 Uiso 1 1 calc R U
H24B H 0.949844 0.687014 0.353892 0.076 Uiso 1 1 calc R U
C25 C 0.9198(4) 0.73926(19) 0.46441(18) 0.0715(8) Uani 1 1 d . .
H25A H 0.924311 0.796129 0.444733 0.086 Uiso 1 1 calc R U
H25B H 0.856839 0.736740 0.503225 0.086 Uiso 1 1 calc R U
C26 C 1.0328(3) 0.7169(2) 0.50312(18) 0.0708(8) Uani 1 1 d . .
H26A H 1.044260 0.752457 0.549077 0.085 Uiso 1 1 calc R U
H26B H 1.096828 0.727536 0.466409 0.085 Uiso 1 1 calc R U
C27 C 1.0375(4) 0.6269(2) 0.5289(2) 0.0858(11) Uani 1 1 d . .
H27A H 0.982629 0.618257 0.572274 0.103 Uiso 1 1 calc R U
H27B H 1.115948 0.614080 0.548125 0.103 Uiso 1 1 calc R U
C28 C 1.0066(3) 0.56795(19) 0.46058(19) 0.0696(8) Uani 1 1 d . .
H28A H 1.068102 0.570668 0.420763 0.084 Uiso 1 1 calc R U
H28B H 1.003405 0.511091 0.480390 0.084 Uiso 1 1 calc R U
C29 C 0.59388(17) 0.45667(13) 0.41372(11) 0.0359(4) Uani 1 1 d . .
H29 H 0.573822 0.437580 0.360150 0.043 Uiso 1 1 calc R U
C30 C 0.5451(2) 0.54497(15) 0.42405(14) 0.0473(5) Uani 1 1 d . .
H30A H 0.569375 0.566686 0.475237 0.057 Uiso 1 1 calc R U
H30B H 0.577856 0.580963 0.383325 0.057 Uiso 1 1 calc R U
C31 C 0.4111(2) 0.54667(18) 0.41867(17) 0.0585(6) Uani 1 1 d . .
H31A H 0.383331 0.602929 0.429014 0.070 Uiso 1 1 calc R U
H31B H 0.387164 0.531433 0.365358 0.070 Uiso 1 1 calc R U
C32 C 0.3554(2) 0.48713(19) 0.47744(18) 0.0614(7) Uani 1 1 d . .
H32A H 0.270744 0.486911 0.469996 0.074 Uiso 1 1 calc R U
H32B H 0.371616 0.506142 0.530985 0.074 Uiso 1 1 calc R U
C33 C 0.4030(2) 0.39864(18) 0.46689(19) 0.0583(6) Uani 1 1 d . .
H33A H 0.369675 0.362579 0.507334 0.070 Uiso 1 1 calc R U
H33B H 0.379144 0.377287 0.415474 0.070 Uiso 1 1 calc R U
C34 C 0.53673(19) 0.39711(14) 0.47292(14) 0.0439(5) Uani 1 1 d . .
H34A H 0.564667 0.340774 0.463093 0.053 Uiso 1 1 calc R U
H34B H 0.560026 0.412678 0.526284 0.053 Uiso 1 1 calc R U
C12 C 0.4150(3) 0.6411(2) 0.07102(19) 0.0701(8) Uani 1 1 d . .
H12 H 0.371136 0.666306 0.031097 0.084 Uiso 1 1 calc R U

loop_
_atom_site_aniso_label
_atom_site_aniso_U_11
_atom_site_aniso_U_22
_atom_site_aniso_U_33
_atom_site_aniso_U_23
_atom_site_aniso_U_13
_atom_site_aniso_U_12
O1 0.0784(11) 0.0478(9) 0.0292(7) -0.0028(6) -0.0022(7) -0.0002(8)
C1 0.0476(12) 0.0680(17) 0.0822(19) -0.0354(15) 0.0024(13) -0.0108(12)
N1 0.0499(9) 0.0381(9) 0.0302(8) -0.0026(7) -0.0049(7) 0.0046(8)
N2 0.0393(8) 0.0340(8) 0.0287(7) -0.0017(6) 0.0042(6) -0.0028(7)
C2 0.087(2) 0.0628(17) 0.0735(18) -0.0266(15) -0.0096(16) -0.0131(16)
N4 0.0394(8) 0.0469(9) 0.0251(7) -0.0007(6) 0.0004(6) -0.0065(7)
C4 0.0540(12) 0.0368(11) 0.0514(12) 0.0011(9) 0.0042(10) 0.0060(10)
N3 0.0497(10) 0.0492(10) 0.0345(8) -0.0075(8) 0.0060(7) -0.0150(8)
C3 0.0822(18) 0.0391(12) 0.0815(19) -0.0156(12) 0.0280(16) -0.0085(12)
C6 0.0552(12) 0.0361(11) 0.0468(12) -0.0059(9) 0.0146(10) 0.0055(9)
C5 0.0474(11) 0.0378(10) 0.0387(10) -0.0036(8) 0.0052(9) -0.0067(9)
C7 0.0366(9) 0.0355(9) 0.0320(9) -0.0028(8) 0.0052(7) 0.0013(8)
C8 0.0409(9) 0.0377(10) 0.0285(9) -0.0004(7) 0.0063(7) -0.0006(8)
C9 0.0484(11) 0.0375(10) 0.0311(9) 0.0023(8) -0.0005(8) 0.0029(9)
C10 0.0501(12) 0.0378(10) 0.0369(10) -0.0042(8) -0.0047(9) 0.0012(9)
C11 0.0617(14) 0.0567(14) 0.0530(14) 0.0111(11) -0.0144(12) -0.0021(12)
C13 0.0516(13) 0.0814(19) 0.0652(16) -0.0220(15) -0.0096(12) -0.0084(14)
C14 0.0593(14) 0.0688(17) 0.0599(15) -0.0026(13) 0.0063(12) -0.0148(13)
C15 0.0527(12) 0.0557(14) 0.0457(12) 0.0064(11) -0.0005(10) -0.0013(11)
C16 0.0445(10) 0.0369(10) 0.0406(10) 0.0023(8) -0.0071(9) 0.0045(9)
C17 0.0524(12) 0.0490(12) 0.0598(14) 0.0030(11) -0.0003(11) -0.0028(10)
C18 0.0587(15) 0.0524(15) 0.095(2) 0.0039(14) -0.0124(15) -0.0122(13)
C19 0.0673(16) 0.0447(13) 0.099(2) -0.0169(14) -0.0264(17) 0.0044(12)
C20 0.0699(16) 0.0568(15) 0.0737(17) -0.0213(13) -0.0074(14) 0.0117(13)
C21 0.0541(12) 0.0469(12) 0.0544(13) -0.0047(10) 0.0017(10) 0.0056(10)
C22 0.0349(9) 0.0358(9) 0.0295(9) 0.0005(7) 0.0001(7) -0.0013(8)
C23 0.0539(12) 0.0515(12) 0.0321(10) -0.0063(9) 0.0060(9) -0.0171(10)
C24 0.090(2) 0.0493(14) 0.0498(14) -0.0041(11) -0.0142(13) 0.0021(13)
C25 0.108(2) 0.0504(14) 0.0562(15) -0.0121(12) 0.0006(15) -0.0074(16)
C26 0.090(2) 0.0658(17) 0.0563(16) -0.0187(14) -0.0023(15) -0.0316(16)
C27 0.113(3) 0.080(2) 0.0648(18) -0.0191(16) -0.0434(19) 0.003(2)
C28 0.096(2) 0.0525(15) 0.0607(16) -0.0088(13) -0.0314(15) 0.0066(15)
C29 0.0393(10) 0.0391(10) 0.0292(9) -0.0022(7) 0.0030(7) -0.0028(8)
C30 0.0572(13) 0.0406(12) 0.0440(11) 0.0061(9) 0.0087(10) 0.0017(10)
C31 0.0594(14) 0.0607(15) 0.0554(14) 0.0078(11) 0.0055(11) 0.0178(12)
C32 0.0458(12) 0.0727(17) 0.0657(15) 0.0070(14) 0.0138(11) 0.0093(12)
C33 0.0431(12) 0.0607(15) 0.0711(17) 0.0083(13) 0.0078(11) -0.0086(11)
C34 0.0408(11) 0.0397(11) 0.0511(12) 0.0052(9) 0.0047(9) -0.0046(8)
C12 0.0614(16) 0.083(2) 0.0661(17) 0.0030(15) -0.0261(14) -0.0010(15)

loop_
_atom_type_symbol
_atom_type_description
_atom_type_scat_dispersion_real
_atom_type_scat_dispersion_imag
_atom_type_scat_source
C C 0.0181 0.0091 'International Tables Vol C Tables 4.2.6.8 and 6.1.1.4'
H H 0.0000 0.0000 'International Tables Vol C Tables 4.2.6.8 and 6.1.1.4'
N N 0.0311 0.0180 'International Tables Vol C Tables 4.2.6.8 and 6.1.1.4'
O O 0.0492 0.0322 'International Tables Vol C Tables 4.2.6.8 and 6.1.1.4'

loop_
_geom_angle_atom_site_label_1
_geom_angle_atom_site_label_2
_geom_angle_atom_site_label_3
_geom_angle
C2 C1 C5 107.3(2)
C2 C1 H1A 110.3
C5 C1 H1A 110.3
C2 C1 H1B 110.3
C5 C1 H1B 110.3
H1A C1 H1B 108.5
C8 N1 C9 120.62(18)
C8 N1 H1 117.7(19)
C9 N1 H1 120.7(19)
C22 N2 C5 121.65(15)
C22 N2 C7 117.78(15)
C5 N2 C7 109.64(15)
C3 C2 C1 108.2(2)
C3 C2 H2A 110.1
C1 C2 H2A 110.1
C3 C2 H2B 110.1
C1 C2 H2B 110.1
H2A C2 H2B 108.4
C22 N4 C29 119.29(16)
C22 N4 H41 120.4
C29 N4 H41 120.4
C3 C4 C6 114.3(2)
C3 C4 C5 105.0(2)
C6 C4 C5 103.23(17)
C3 C4 H4 111.3
C6 C4 H4 111.3
C5 C4 H4 111.3
C22 N3 C23 121.02(18)
C2 C3 C4 105.9(2)
C2 C3 H3A 110.6
C4 C3 H3A 110.6
C2 C3 H3B 110.6
C4 C3 H3B 110.6
H3A C3 H3B 108.7
C7 C6 C4 106.38(17)
C7 C6 H6A 110.5
C4 C6 H6A 110.5
C7 C6 H6B 110.5
C4 C6 H6B 110.5
H6A C6 H6B 108.6
N2 C5 C4 105.89(17)
N2 C5 C1 115.5(2)
C4 C5 C1 105.03(18)
N2 C5 H5 110.0
C4 C5 H5 110.0
C1 C5 H5 110.0
N2 C7 C6 106.01(16)
N2 C7 C8 110.07(15)
C6 C7 C8 112.41(17)
N2 C7 H7 109.4
C6 C7 H7 109.4
C8 C7 H7 109.4
O1 C8 N1 122.42(19)
O1 C8 C7 123.03(19)
N1 C8 C7 114.54(17)
N1 C9 C16 109.40(17)
N1 C9 C10 112.40(17)
C16 C9 C10 113.40(18)
N1 C9 H9 107.1
C16 C9 H9 107.1
C10 C9 H9 107.1
C15 C10 C11 118.1(2)
C15 C10 C9 122.5(2)
C11 C10 C9 119.4(2)
C12 C11 C10 120.8(3)
C12 C11 H11 119.6
C10 C11 H11 119.6
C12 C13 C14 119.2(3)
C12 C13 H13 120.4
C14 C13 H13 120.4
C15 C14 C13 120.3(3)
C15 C14 H14 119.9
C13 C14 H14 119.9
C10 C15 C14 121.0(2)
C10 C15 H15 119.5
C14 C15 H15 119.5
C17 C16 C21 118.5(2)
C17 C16 C9 120.0(2)
C21 C16 C9 121.5(2)
C16 C17 C18 120.7(3)
C16 C17 H17 119.7
C18 C17 H17 119.7
C19 C18 C17 120.1(3)
C19 C18 H18 119.9
C17 C18 H18 119.9
C18 C19 C20 119.9(3)
C18 C19 H19 120.1
C20 C19 H19 120.1
C19 C20 C21 120.5(3)
C19 C20 H20 119.8
C21 C20 H20 119.8
C20 C21 C16 120.3(3)
C20 C21 H21 119.9
C16 C21 H21 119.9
N3 C22 N2 118.57(17)
N3 C22 N4 127.23(18)
N2 C22 N4 114.20(16)
N3 C23 C28 109.3(2)
N3 C23 C24 109.60(19)
C28 C23 C24 109.8(2)
N3 C23 H23 109.3
C28 C23 H23 109.3
C24 C23 H23 109.3
C23 C24 C25 111.1(2)
C23 C24 H24A 109.4
C25 C24 H24A 109.4
C23 C24 H24B 109.4
C25 C24 H24B 109.4
H24A C24 H24B 108.0
C26 C25 C24 111.5(3)
C26 C25 H25A 109.3
C24 C25 H25A 109.3
C26 C25 H25B 109.3
C24 C25 H25B 109.3
H25A C25 H25B 108.0
C25 C26 C27 112.9(3)
C25 C26 H26A 109.0
C27 C26 H26A 109.0
C25 C26 H26B 109.0
C27 C26 H26B 109.0
H26A C26 H26B 107.8
C26 C27 C28 111.4(3)
C26 C27 H27A 109.4
C28 C27 H27A 109.4
C26 C27 H27B 109.4
C28 C27 H27B 109.4
H27A C27 H27B 108.0
C23 C28 C27 112.3(3)
C23 C28 H28A 109.1
C27 C28 H28A 109.1
C23 C28 H28B 109.1
C27 C28 H28B 109.1
H28A C28 H28B 107.9
N4 C29 C34 109.98(17)
N4 C29 C30 112.25(18)
C34 C29 C30 110.45(17)
N4 C29 H29 108.0
C34 C29 H29 108.0
C30 C29 H29 108.0
C31 C30 C29 111.8(2)
C31 C30 H30A 109.3
C29 C30 H30A 109.3
C31 C30 H30B 109.3
C29 C30 H30B 109.3
H30A C30 H30B 107.9
C32 C31 C30 111.5(2)
C32 C31 H31A 109.3
C30 C31 H31A 109.3
C32 C31 H31B 109.3
C30 C31 H31B 109.3
H31A C31 H31B 108.0
C31 C32 C33 111.1(2)
C31 C32 H32A 109.4
C33 C32 H32A 109.4
C31 C32 H32B 109.4
C33 C32 H32B 109.4
H32A C32 H32B 108.0
C34 C33 C32 111.1(2)
C34 C33 H33A 109.4
C32 C33 H33A 109.4
C34 C33 H33B 109.4
C32 C33 H33B 109.4
H33A C33 H33B 108.0
C33 C34 C29 111.8(2)
C33 C34 H34A 109.3
C29 C34 H34A 109.3
C33 C34 H34B 109.3
C29 C34 H34B 109.3
H34A C34 H34B 107.9
C13 C12 C11 120.7(3)
C13 C12 H12 119.7
C11 C12 H12 119.7

loop_
_geom_bond_atom_site_label_1
_geom_bond_atom_site_label_2
_geom_bond_distance
O1 C8 1.227(3)
C1 C2 1.499(4)
C1 C5 1.534(3)
C1 H1A 0.9700
C1 H1B 0.9700
N1 C8 1.344(3)
N1 C9 1.460(3)
N1 H1 0.78(3)
N2 C22 1.394(2)
N2 C5 1.475(3)
N2 C7 1.481(2)
C2 C3 1.491(5)
C2 H2A 0.9700
C2 H2B 0.9700
N4 C22 1.396(3)
N4 C29 1.474(3)
N4 H41 0.8600
C4 C3 1.522(4)
C4 C6 1.529(3)
C4 C5 1.533(3)
C4 H4 0.9800
N3 C22 1.286(3)
N3 C23 1.458(3)
C3 H3A 0.9700
C3 H3B 0.9700
C6 C7 1.527(3)
C6 H6A 0.9700
C6 H6B 0.9700
C5 H5 0.9800
C7 C8 1.534(3)
C7 H7 0.9800
C9 C16 1.523(3)
C9 C10 1.524(3)
C9 H9 0.9800
C10 C15 1.377(3)
C10 C11 1.388(3)
C11 C12 1.382(4)
C11 H11 0.9300
C13 C12 1.362(5)
C13 C14 1.385(5)
C13 H13 0.9300
C14 C15 1.382(4)
C14 H14 0.9300
C15 H15 0.9300
C16 C17 1.382(4)
C16 C21 1.387(3)
C17 C18 1.390(4)
C17 H17 0.9300
C18 C19 1.363(5)
C18 H18 0.9300
C19 C20 1.373(5)
C19 H19 0.9300
C20 C21 1.385(4)
C20 H20 0.9300
C21 H21 0.9300
C23 C28 1.504(4)
C23 C24 1.522(4)
C23 H23 0.9800
C24 C25 1.535(4)
C24 H24A 0.9700
C24 H24B 0.9700
C25 C26 1.483(5)
C25 H25A 0.9700
C25 H25B 0.9700
C26 C27 1.505(5)
C26 H26A 0.9700
C26 H26B 0.9700
C27 C28 1.530(4)
C27 H27A 0.9700
C27 H27B 0.9700
C28 H28A 0.9700
C28 H28B 0.9700
C29 C34 1.525(3)
C29 C30 1.528(3)
C29 H29 0.9800
C30 C31 1.525(4)
C30 H30A 0.9700
C30 H30B 0.9700
C31 C32 1.513(4)
C31 H31A 0.9700
C31 H31B 0.9700
C32 C33 1.526(4)
C32 H32A 0.9700
C32 H32B 0.9700
C33 C34 1.523(3)
C33 H33A 0.9700
C33 H33B 0.9700
C34 H34A 0.9700
C34 H34B 0.9700
C12 H12 0.9300

loop_
_geom_hbond_atom_site_label_D
_geom_hbond_atom_site_label_H
_geom_hbond_atom_site_label_A
_geom_hbond_distance_DH
_geom_hbond_distance_HA
_geom_hbond_distance_DA
_geom_hbond_angle_DHA
_geom_hbond_site_symmetry_A
N1 H1 N3 0.78(3) 2.35(3) 3.026(3) 147(2) .
N4 H41 O1 0.86 2.58 3.125(2) 122.2 2_665

loop_
_geom_torsion_atom_site_label_1
_geom_torsion_atom_site_label_2
_geom_torsion_atom_site_label_3
_geom_torsion_atom_site_label_4
_geom_torsion
C5 C1 C2 C3 4.3(4)
C1 C2 C3 C4 -21.1(4)
C6 C4 C3 C2 -82.8(3)
C5 C4 C3 C2 29.6(3)
C3 C4 C6 C7 141.1(2)
C5 C4 C6 C7 27.6(2)
C22 N2 C5 C4 -122.85(19)
C7 N2 C5 C4 20.4(2)
C22 N2 C5 C1 121.4(2)
C7 N2 C5 C1 -95.4(2)
C3 C4 C5 N2 -149.4(2)
C6 C4 C5 N2 -29.3(2)
C3 C4 C5 C1 -26.7(3)
C6 C4 C5 C1 93.4(2)
C2 C1 C5 N2 130.3(3)
C2 C1 C5 C4 14.0(3)
C22 N2 C7 C6 142.00(18)
C5 N2 C7 C6 -2.9(2)
C22 N2 C7 C8 -96.19(19)
C5 N2 C7 C8 118.95(17)
C4 C6 C7 N2 -15.9(2)
C4 C6 C7 C8 -136.17(19)
C9 N1 C8 O1 9.1(3)
C9 N1 C8 C7 -170.09(18)
N2 C7 C8 O1 -111.2(2)
C6 C7 C8 O1 6.7(3)
N2 C7 C8 N1 68.0(2)
C6 C7 C8 N1 -174.12(18)
C8 N1 C9 C16 -167.86(19)
C8 N1 C9 C10 65.2(2)
N1 C9 C10 C15 18.1(3)
C16 C9 C10 C15 -106.6(2)
N1 C9 C10 C11 -161.1(2)
C16 C9 C10 C11 74.2(3)
C15 C10 C11 C12 0.2(4)
C9 C10 C11 C12 179.4(3)
C12 C13 C14 C15 0.7(5)
C11 C10 C15 C14 0.2(4)
C9 C10 C15 C14 -179.0(2)
C13 C14 C15 C10 -0.6(4)
N1 C9 C16 C17 94.0(2)
C10 C9 C16 C17 -139.7(2)
N1 C9 C16 C21 -86.0(2)
C10 C9 C16 C21 40.4(3)
C21 C16 C17 C18 -0.8(4)
C9 C16 C17 C18 179.3(2)
C16 C17 C18 C19 1.1(4)
C17 C18 C19 C20 -0.4(5)
C18 C19 C20 C21 -0.7(5)
C19 C20 C21 C16 1.0(4)
C17 C16 C21 C20 -0.3(4)
C9 C16 C21 C20 179.6(2)
C23 N3 C22 N2 177.77(19)
C23 N3 C22 N4 -2.1(4)
C5 N2 C22 N3 149.1(2)
C7 N2 C22 N3 8.7(3)
C5 N2 C22 N4 -30.9(3)
C7 N2 C22 N4 -171.39(17)
C29 N4 C22 N3 120.8(2)
C29 N4 C22 N2 -59.2(2)
C22 N3 C23 C28 107.5(3)
C22 N3 C23 C24 -132.0(2)
N3 C23 C24 C25 -176.4(3)
C28 C23 C24 C25 -56.3(3)
C23 C24 C25 C26 55.7(4)
C24 C25 C26 C27 -53.8(4)
C25 C26 C27 C28 52.5(5)
N3 C23 C28 C27 176.0(3)
C24 C23 C28 C27 55.7(4)
C26 C27 C28 C23 -53.7(5)
C22 N4 C29 C34 155.41(18)
C22 N4 C29 C30 -81.2(2)
N4 C29 C30 C31 -177.69(18)
C34 C29 C30 C31 -54.6(3)
C29 C30 C31 C32 55.2(3)
C30 C31 C32 C33 -55.2(3)
C31 C32 C33 C34 55.5(3)
C32 C33 C34 C29 -55.8(3)
N4 C29 C34 C33 179.5(2)
C30 C29 C34 C33 55.1(3)
C14 C13 C12 C11 -0.3(5)
C10 C11 C12 C13 -0.1(5)
